data_4511502
loop_
_publ_author_name
'Zhang, Guoqi'
'Yang, Guoqiang'
'Ma, Jin Shi'

_publ_section_title
;
 Anion Control of the Self-Assembly of One-Dimensional Molecular Ladders
 vs Three-Dimensional Cross-like Arrays Based on a Bidentate Schiff Base
 Ligand
;
_journal_issue 8
_journal_name_full 'Crystal Growth &amp; Design'
_journal_page_first 1897
_journal_paper_doi 10.1021/cg060173l
_journal_volume 6
_journal_year 2006
_chemical_formula_sum 'C12 H14 Cd N6 O8'
_chemical_formula_weight 482.69
_chemical_name_systematic
; 
 ? 
;
_space_group_IT_number 14
_symmetry_cell_setting monoclinic
_symmetry_space_group_name_Hall '-P 2ybc'
_symmetry_space_group_name_H-M 'P 1 21/c 1'
_atom_sites_solution_hydrogens geom
_atom_sites_solution_primary direct
_atom_sites_solution_secondary difmap
_audit_creation_method SHELXL-97
_cell_angle_alpha 90.00
_cell_angle_beta 90.147(11)
_cell_angle_gamma 90.00
_cell_formula_units_Z 2
_cell_length_a 9.085(6)
_cell_length_b 12.926(9)
_cell_length_c 7.293(5)
_cell_measurement_reflns_used 785
_cell_measurement_temperature 293(2)
_cell_measurement_theta_max 25.98
_cell_measurement_theta_min 3.15
_cell_volume 856.4(10)
_computing_cell_refinement 'Bruker SMART'
_computing_data_collection 'Bruker SMART'
_computing_data_reduction 'Bruker SAINT'
_computing_molecular_graphics 'Bruker SHELXTL'
_computing_publication_material 'Bruker SHELXTL'
_computing_structure_refinement 'SHELXL-97 (Sheldrick, 1997)'
_computing_structure_solution 'SHELXS-97 (Sheldrick, 1990)'
_diffrn_ambient_temperature 293(2)
_diffrn_measured_fraction_theta_full 0.967
_diffrn_measured_fraction_theta_max 0.967
_diffrn_measurement_device_type 'CCD area detector'
_diffrn_measurement_method 'phi and omega scans'
_diffrn_radiation_monochromator graphite
_diffrn_radiation_source 'fine-focus sealed tube'
_diffrn_radiation_type MoK\a
_diffrn_radiation_wavelength 0.71073
_diffrn_reflns_av_R_equivalents 0.0260
_diffrn_reflns_av_sigmaI/netI 0.0304
_diffrn_reflns_limit_h_max 9
_diffrn_reflns_limit_h_min -10
_diffrn_reflns_limit_k_max 15
_diffrn_reflns_limit_k_min -13
_diffrn_reflns_limit_l_max 8
_diffrn_reflns_limit_l_min -7
_diffrn_reflns_number 4134
_diffrn_reflns_theta_full 25.01
_diffrn_reflns_theta_max 25.01
_diffrn_reflns_theta_min 2.24
_exptl_absorpt_coefficient_mu 1.332
_exptl_absorpt_correction_T_max 1.000000
_exptl_absorpt_correction_T_min 0.752811
_exptl_absorpt_correction_type multi-scan
_exptl_absorpt_process_details SADABS
_exptl_crystal_colour 'light yellow'
_exptl_crystal_density_diffrn 1.872
_exptl_crystal_density_meas ?
_exptl_crystal_density_method 'not measured'
_exptl_crystal_description block
_exptl_crystal_F_000 480
_exptl_crystal_size_max 0.22
_exptl_crystal_size_mid 0.16
_exptl_crystal_size_min 0.12
_refine_diff_density_max 0.841
_refine_diff_density_min -0.588
_refine_diff_density_rms 0.129
_refine_ls_extinction_method none
_refine_ls_goodness_of_fit_ref 1.168
_refine_ls_hydrogen_treatment mixed
_refine_ls_matrix_type full
_refine_ls_number_parameters 160
_refine_ls_number_reflns 1465
_refine_ls_number_restraints 14
_refine_ls_restrained_S_all 1.164
_refine_ls_R_factor_all 0.0806
_refine_ls_R_factor_gt 0.0674
_refine_ls_shift/su_max 0.001
_refine_ls_shift/su_mean 0.000
_refine_ls_structure_factor_coef Fsqd
_refine_ls_weighting_details 'calc w=1/[\s^2^(Fo^2^)+(0.0056P)^2^+10.8691P] where P=(Fo^2^+2Fc^2^)/3'
_refine_ls_weighting_scheme calc
_refine_ls_wR_factor_gt 0.1345
_refine_ls_wR_factor_ref 0.1399
_reflns_number_gt 1202
_reflns_number_total 1465
_reflns_threshold_expression >2sigma(I)
_cod_data_source_file cg060173lsi20060329_100234.cif
_cod_data_source_block compound_4
_cod_depositor_comments
;
The following automatic conversions were performed:

'_symmetry_cell_setting' value 'Monoclinic' changed to 'monoclinic'
according to
/usr/data/users/saulius/automatic-downloads/retrospective/ACS/lib/dictionaries/cif_core.dic
dictionary named 'cif_core.dic' version 2.4.2 from
2011-04-26.

'_exptl_absorpt_correction_type' value 'MULTI-SCAN'
changed to 'multi-scan' according to
/usr/data/users/saulius/automatic-downloads/retrospective/ACS/lib/dictionaries/cif_core.dic
dictionary named 'cif_core.dic' version 2.4.2 from 2011-04-26.

Automatic conversion script
Id: cif_fix_values 2281 2013-09-26 08:29:07Z andrius 

The following automatic conversions were performed:

'_exptl_crystal_density_meas' value 'NONE' was changed to '?' - the
value is perceived as not measured.

Automatic conversion script
Id: cif_fix_values 3008 2015-01-20 13:52:24Z robertas 
;
_cod_original_cell_volume 856.5(10)
_cod_original_sg_symbol_H-M P2(1)/c
_cod_database_code 4511502

loop_
_symmetry_equiv_pos_as_xyz
'x, y, z'
'-x, y+1/2, -z+1/2'
'-x, -y, -z'
'x, -y-1/2, z-1/2'

loop_
_atom_site_label
_atom_site_type_symbol
_atom_site_fract_x
_atom_site_fract_y
_atom_site_fract_z
_atom_site_U_iso_or_equiv
_atom_site_adp_type
_atom_site_occupancy
_atom_site_symmetry_multiplicity
_atom_site_calc_flag
_atom_site_refinement_flags
_atom_site_disorder_assembly
_atom_site_disorder_group
Cd1 Cd 1.0000 1.0000 0.0000 0.0394(3) Uani 1 2 d S . .
N1 N 0.8328(8) 0.8706(5) -0.0186(14) 0.047(2) Uani 1 1 d . . .
N2 N 0.5600(9) 0.5344(6) 0.0013(14) 0.057(2) Uani 1 1 d . . .
N3 N 0.8356(14) 1.1208(9) 0.2844(15) 0.046(3) Uani 0.70 1 d P . .
O1 O 0.8062(13) 1.1088(8) 0.1284(17) 0.105(4) Uani 1 1 d . . .
O2 O 0.9116(12) 1.0707(9) 0.3673(19) 0.070(3) Uani 0.70 1 d P . .
O3 O 0.7679(13) 1.1986(8) 0.3615(15) 0.065(3) Uani 0.70 1 d P . .
N3' N 1.166(3) 0.8723(18) 0.289(3) 0.029(7) Uani 0.30 1 d PDU A 2
O1' O 1.085(3) 0.9273(19) 0.365(4) 0.055(6) Uani 0.30 1 d P A 2
O2' O 1.189(3) 0.896(2) 0.138(3) 0.060(7) Uani 0.30 1 d PD A 2
O3' O 1.236(3) 0.7991(17) 0.366(4) 0.063(7) Uani 0.30 1 d PDU A 2
O4 O 1.1194(15) 0.9074(10) 0.2423(16) 0.052(3) Uani 0.70 1 d P A 3
C1 C 0.6891(13) 0.8888(8) -0.043(3) 0.092(5) Uani 1 1 d . . .
H1 H 0.6579 0.9568 -0.0585 0.110 Uiso 1 1 calc R A .
C2 C 0.5862(13) 0.8118(9) -0.045(3) 0.117(7) Uani 1 1 d . A .
H2 H 0.4869 0.8278 -0.0589 0.141 Uiso 1 1 calc R . .
C3 C 0.6302(11) 0.7099(7) -0.028(2) 0.076(4) Uani 1 1 d . . .
C4 C 0.7792(10) 0.6897(6) -0.0106(15) 0.042(2) Uani 1 1 d . A .
H4 H 0.8133 0.6221 -0.0009 0.050 Uiso 1 1 calc R . .
C5 C 0.8763(10) 0.7722(6) -0.0079(14) 0.041(2) Uani 1 1 d . . .
H5 H 0.9765 0.7584 0.0018 0.049 Uiso 1 1 calc R A .
C6 C 0.5204(13) 0.6225(8) -0.0470(19) 0.067(4) Uani 1 1 d . A .
H6 H 0.4264 0.6342 -0.0934 0.081 Uiso 1 1 calc R . .

loop_
_atom_site_aniso_label
_atom_site_aniso_U_11
_atom_site_aniso_U_22
_atom_site_aniso_U_33
_atom_site_aniso_U_23
_atom_site_aniso_U_13
_atom_site_aniso_U_12
Cd1 0.0365(5) 0.0233(4) 0.0583(6) -0.0003(5) -0.0013(4) -0.0108(4)
N1 0.031(4) 0.019(4) 0.092(7) -0.004(4) 0.003(4) -0.006(3)
N2 0.043(4) 0.032(4) 0.095(7) -0.004(4) -0.004(5) -0.020(3)
N3 0.071(8) 0.048(7) 0.019(5) 0.022(5) -0.032(5) -0.036(6)
O1 0.115(9) 0.084(7) 0.116(10) -0.011(7) 0.024(7) -0.020(6)
O2 0.055(7) 0.064(7) 0.092(9) -0.004(7) -0.011(6) 0.004(6)
O3 0.087(8) 0.047(6) 0.061(7) -0.030(6) 0.024(6) -0.003(6)
N3' 0.034(10) 0.029(10) 0.025(10) 0.011(8) -0.005(8) 0.003(8)
O1' 0.046(14) 0.058(15) 0.061(18) 0.000(14) 0.024(13) 0.015(11)
O2' 0.057(16) 0.063(17) 0.059(18) -0.017(15) -0.018(14) -0.011(13)
O3' 0.071(10) 0.051(9) 0.068(10) 0.009(8) 0.001(8) -0.001(8)
O4 0.081(9) 0.052(8) 0.024(6) 0.003(6) -0.007(6) 0.000(6)
C1 0.052(7) 0.026(5) 0.198(17) 0.007(8) -0.032(9) -0.002(5)
C2 0.039(7) 0.040(7) 0.27(2) 0.007(10) -0.034(10) -0.001(5)
C3 0.034(6) 0.024(5) 0.171(14) -0.008(7) -0.014(7) -0.012(4)
C4 0.043(5) 0.020(4) 0.062(6) -0.008(4) 0.004(4) -0.003(4)
C5 0.036(5) 0.028(4) 0.060(6) -0.008(4) -0.005(4) -0.002(4)
C6 0.046(6) 0.042(6) 0.114(12) 0.003(6) 0.008(6) -0.019(5)

loop_
_atom_type_symbol
_atom_type_description
_atom_type_scat_dispersion_real
_atom_type_scat_dispersion_imag
_atom_type_scat_source
C C 0.0033 0.0016 'International Tables Vol C Tables 4.2.6.8 and 6.1.1.4'
H H 0.0000 0.0000 'International Tables Vol C Tables 4.2.6.8 and 6.1.1.4'
N N 0.0061 0.0033 'International Tables Vol C Tables 4.2.6.8 and 6.1.1.4'
O O 0.0106 0.0060 'International Tables Vol C Tables 4.2.6.8 and 6.1.1.4'
Cd Cd -0.8075 1.2024 'International Tables Vol C Tables 4.2.6.8 and 6.1.1.4'

loop_
_geom_angle_atom_site_label_1
_geom_angle_atom_site_label_2
_geom_angle_atom_site_label_3
_geom_angle
_geom_angle_site_symmetry_1
_geom_angle_site_symmetry_3
N1 Cd1 N1 179.998(1) . 3_775
N1 Cd1 O4 91.3(4) . 3_775
N1 Cd1 O4 88.7(4) 3_775 3_775
N1 Cd1 O4 88.7(4) . .
N1 Cd1 O4 91.3(4) 3_775 .
O4 Cd1 O4 179.999(2) 3_775 .
N1 Cd1 O2' 95.2(6) . .
N1 Cd1 O2' 84.8(6) 3_775 .
O4 Cd1 O2' 155.9(7) 3_775 .
O4 Cd1 O2' 24.1(7) . .
N1 Cd1 O2' 84.8(6) . 3_775
N1 Cd1 O2' 95.2(6) 3_775 3_775
O4 Cd1 O2' 24.1(7) 3_775 3_775
O4 Cd1 O2' 155.9(7) . 3_775
O2' Cd1 O2' 179.998(3) . 3_775
N1 Cd1 O1 92.1(3) . 3_775
N1 Cd1 O1 87.9(3) 3_775 3_775
O4 Cd1 O1 109.3(5) 3_775 3_775
O4 Cd1 O1 70.7(5) . 3_775
O2' Cd1 O1 47.3(7) . 3_775
O2' Cd1 O1 132.7(7) 3_775 3_775
N1 Cd1 O1 87.9(3) . .
N1 Cd1 O1 92.1(3) 3_775 .
O4 Cd1 O1 70.7(5) 3_775 .
O4 Cd1 O1 109.3(5) . .
O2' Cd1 O1 132.7(7) . .
O2' Cd1 O1 47.3(7) 3_775 .
O1 Cd1 O1 179.999(1) 3_775 .
C5 N1 C1 117.7(8) . .
C5 N1 Cd1 120.1(6) . .
C1 N1 Cd1 122.2(6) . .
C6 N2 N2 110.6(11) . 3_665
O2 N3 O1 125.6(16) . .
O2 N3 O3 120.1(13) . .
O1 N3 O3 114.3(13) . .
N3 O1 Cd1 106.5(11) . .
O1' N3' O2' 114(3) . .
O1' N3' O3' 125(3) . .
O2' N3' O3' 121(3) . .
N3' O2' Cd1 115(2) . .
N1 C1 C2 122.7(10) . .
N1 C1 H1 118.6 . .
C2 C1 H1 118.6 . .
C1 C2 C3 119.7(11) . .
C1 C2 H2 120.2 . .
C3 C2 H2 120.2 . .
C2 C3 C4 118.1(9) . .
C2 C3 C6 120.8(10) . .
C4 C3 C6 120.8(9) . .
C3 C4 C5 118.6(8) . .
C3 C4 H4 120.7 . .
C5 C4 H4 120.7 . .
N1 C5 C4 123.0(8) . .
N1 C5 H5 118.5 . .
C4 C5 H5 118.5 . .
N2 C6 C3 117.8(11) . .
N2 C6 H6 121.1 . .
C3 C6 H6 121.1 . .

loop_
_geom_bond_atom_site_label_1
_geom_bond_atom_site_label_2
_geom_bond_distance
_geom_bond_site_symmetry_2
Cd1 N1 2.263(7) .
Cd1 N1 2.264(7) 3_775
Cd1 O4 2.392(12) 3_775
Cd1 O4 2.392(12) .
Cd1 O2' 2.39(3) .
Cd1 O2' 2.39(3) 3_775
Cd1 O1 2.442(11) 3_775
Cd1 O1 2.442(11) .
N1 C5 1.334(11) .
N1 C1 1.338(13) .
N2 C6 1.245(13) .
N2 N2 1.407(14) 3_665
N3 O2 1.122(15) .
N3 O1 1.179(14) .
N3 O3 1.307(16) .
N3' O1' 1.16(3) .
N3' O2' 1.165(10) .
N3' O3' 1.273(10) .
C1 C2 1.366(15) .
C1 H1 0.9300 .
C2 C3 1.381(15) .
C2 H2 0.9300 .
C3 C4 1.384(13) .
C3 C6 1.513(13) .
C4 C5 1.384(12) .
C4 H4 0.9300 .
C5 H5 0.9300 .
C6 H6 0.9300 .

loop_
_geom_torsion_atom_site_label_1
_geom_torsion_atom_site_label_2
_geom_torsion_atom_site_label_3
_geom_torsion_atom_site_label_4
_geom_torsion
_geom_torsion_site_symmetry_1
N1 Cd1 N1 C5 -142(4) 3_775
O4 Cd1 N1 C5 138.0(9) 3_775
O4 Cd1 N1 C5 -42.0(9) .
O2' Cd1 N1 C5 -18.7(10) .
O2' Cd1 N1 C5 161.3(10) 3_775
O1 Cd1 N1 C5 28.6(9) 3_775
O1 Cd1 N1 C5 -151.4(9) .
N1 Cd1 N1 C1 39(7) 3_775
O4 Cd1 N1 C1 -41.1(12) 3_775
O4 Cd1 N1 C1 138.9(12) .
O2' Cd1 N1 C1 162.2(13) .
O2' Cd1 N1 C1 -17.8(13) 3_775
O1 Cd1 N1 C1 -150.5(12) 3_775
O1 Cd1 N1 C1 29.5(12) .
O2 N3 O1 Cd1 -19.7(16) .
O3 N3 O1 Cd1 162.2(8) .
N1 Cd1 O1 N3 109.3(8) .
N1 Cd1 O1 N3 -70.7(8) 3_775
O4 Cd1 O1 N3 -158.6(9) 3_775
O4 Cd1 O1 N3 21.4(9) .
O2' Cd1 O1 N3 14.2(13) .
O2' Cd1 O1 N3 -165.8(13) 3_775
O1 Cd1 O1 N3 -105(13) 3_775
O1' N3' O2' Cd1 -24(3) .
O3' N3' O2' Cd1 164(2) .
N1 Cd1 O2' N3' -71(2) .
N1 Cd1 O2' N3' 109(2) 3_775
O4 Cd1 O2' N3' -175.7(18) 3_775
O4 Cd1 O2' N3' 4.3(18) .
O2' Cd1 O2' N3' 71(25) 3_775
O1 Cd1 O2' N3' -159(3) 3_775
O1 Cd1 O2' N3' 21(3) .
C5 N1 C1 C2 4(2) .
Cd1 N1 C1 C2 -176.7(15) .
N1 C1 C2 C3 -2(3) .
C1 C2 C3 C4 -1(3) .
C1 C2 C3 C6 -174.6(17) .
C2 C3 C4 C5 1(2) .
C6 C3 C4 C5 175.0(12) .
C1 N1 C5 C4 -3.7(18) .
Cd1 N1 C5 C4 177.2(8) .
C3 C4 C5 N1 1.0(17) .
N2 N2 C6 C3 171.9(12) 3_665
C2 C3 C6 N2 -167.6(17) .
C4 C3 C6 N2 19(2) .
